data_7046395
loop_
_publ_author_name
'Riensch, Nicolas A.'
'Fritze, Lars'
'Schindler, Tobias'
'Kremer, Marius'
'Helten, Holger'

_publ_section_title
;
 Difuryl(supermesityl)borane: a versatile building block for extended
 \p-conjugated materials.
;
_journal_issue 31
_journal_name_full 'Dalton transactions (Cambridge, England : 2003)'
_journal_page_first 10399
_journal_page_last 10403
_journal_paper_doi 10.1039/c8dt01716f
_journal_volume 47
_journal_year 2018
_chemical_formula_moiety 'C34.01 H39.01 B O2 S1.99'
_chemical_formula_sum 'C34 H39 B O2 S2'
_chemical_formula_weight 554.58
_space_group_crystal_system triclinic
_space_group_IT_number 2
_space_group_name_Hall '-P 1'
_space_group_name_H-M_alt 'P -1'
_symmetry_space_group_name_Hall '-P 1'
_symmetry_space_group_name_H-M 'P -1'
_atom_sites_solution_hydrogens geom
_atom_sites_solution_primary dual
_audit_creation_date 2018-04-24
_audit_creation_method
;
Olex2 1.2
(compiled 2017.08.10 svn.r3458 for OlexSys, GUI svn.r5381)
;
_audit_update_record
;
2018-05-16 deposited with the CCDC.
2018-05-18 downloaded from the CCDC.
;
_cell_angle_alpha 97.674(8)
_cell_angle_beta 101.180(7)
_cell_angle_gamma 107.537(7)
_cell_formula_units_Z 2
_cell_length_a 9.299(3)
_cell_length_b 13.239(5)
_cell_length_c 13.676(5)
_cell_measurement_reflns_used 1672
_cell_measurement_temperature 100(2)
_cell_measurement_theta_max 21.82
_cell_measurement_theta_min 2.37
_cell_volume 1541.4(10)
_computing_cell_refinement 'SAINT v8.34A (Bruker, 2013)'
_computing_data_reduction 'SAINT v8.34A (Bruker, 2013)'
_computing_molecular_graphics 'Olex2 (Dolomanov et al., 2009)'
_computing_publication_material 'Olex2 (Dolomanov et al., 2009)'
_computing_structure_refinement 'ShelXL (Sheldrick, 2015)'
_computing_structure_solution 'ShelXT (Sheldrick, 2015)'
_diffrn_ambient_temperature 100
_diffrn_measured_fraction_theta_full 1.000
_diffrn_measured_fraction_theta_max 0.994
_diffrn_measurement_device_type 'Bruker APEX CCD'
_diffrn_measurement_method '\w scans'
_diffrn_radiation_monochromator 'multilayer optics'
_diffrn_radiation_type MoK\a
_diffrn_radiation_wavelength 0.71073
_diffrn_reflns_av_R_equivalents 0.0794
_diffrn_reflns_av_unetI/netI 0.0959
_diffrn_reflns_Laue_measured_fraction_full 1.000
_diffrn_reflns_Laue_measured_fraction_max 0.994
_diffrn_reflns_limit_h_max 11
_diffrn_reflns_limit_h_min -11
_diffrn_reflns_limit_k_max 16
_diffrn_reflns_limit_k_min -16
_diffrn_reflns_limit_l_max 16
_diffrn_reflns_limit_l_min -16
_diffrn_reflns_number 18294
_diffrn_reflns_point_group_measured_fraction_full 1.000
_diffrn_reflns_point_group_measured_fraction_max 0.994
_diffrn_reflns_theta_full 25.242
_diffrn_reflns_theta_max 26.117
_diffrn_reflns_theta_min 2.018
_diffrn_standards_number 0
_exptl_absorpt_coefficient_mu 0.201
_exptl_absorpt_correction_T_max 0.7453
_exptl_absorpt_correction_T_min 0.5432
_exptl_absorpt_correction_type multi-scan
_exptl_absorpt_process_details
;
SADABS-2008/1 (Bruker,2008) was used for absorption correction.
wR2(int) was 0.1697 before and 0.0611 after correction.
The Ratio of minimum to maximum transmission is 0.7288.
The \l/2 correction factor is 0.0015.
;
_exptl_crystal_colour colourless
_exptl_crystal_density_diffrn 1.195
_exptl_crystal_description block
_exptl_crystal_F_000 592
_exptl_crystal_size_max 0.27
_exptl_crystal_size_mid 0.2
_exptl_crystal_size_min 0.1
_refine_diff_density_max 0.306
_refine_diff_density_min -0.401
_refine_diff_density_rms 0.060
_refine_ls_extinction_method none
_refine_ls_goodness_of_fit_ref 1.009
_refine_ls_hydrogen_treatment constr
_refine_ls_matrix_type full
_refine_ls_number_parameters 431
_refine_ls_number_reflns 6097
_refine_ls_number_restraints 8
_refine_ls_restrained_S_all 1.011
_refine_ls_R_factor_all 0.1247
_refine_ls_R_factor_gt 0.0661
_refine_ls_shift/su_max 0.000
_refine_ls_shift/su_mean 0.000
_refine_ls_structure_factor_coef Fsqd
_refine_ls_weighting_details 'w=1/[\s^2^(Fo^2^)+(0.0880P)^2^] where P=(Fo^2^+2Fc^2^)/3'
_refine_ls_weighting_scheme calc
_refine_ls_wR_factor_gt 0.1544
_refine_ls_wR_factor_ref 0.1833
_reflns_Friedel_coverage 0.000
_reflns_number_gt 3415
_reflns_number_total 6097
_reflns_threshold_expression 'I > 2\s(I)'
_cod_data_source_file c8dt01716f2.cif
_cod_data_source_block m18_a15sad
_cod_depositor_comments 'Adding full bibliography for 7046393--7046395.cif.'
_cod_original_cell_volume 1541.5(10)
_cod_database_code 7046395
_shelx_shelxl_version_number 2018/1
_shelx_space_group_comment
;
The symmetry employed for this shelxl refinement is uniquely defined
by the following loop, which should always be used as a source of
symmetry information in preference to the above space-group names.
They are only intended as comments.
;
_olex2_refinement_description
;
1. Fixed Uiso
 At 1.2 times of:
  All C(H) groups, All C(H,H) groups
 At 1.5 times of:
  All C(H,H,H) groups
2. Restrained distances
 C31-C32B = C34-C32B
 1.4 with sigma of 0.02
 S2A-C34 = S2A-C31
 1.6 with sigma of 0.02
 C32A-C33 = C32A-C31
 1.4 with sigma of 0.02
 S2B-C31 = S2B-C33
 1.6 with sigma of 0.02
3. Uiso/Uaniso restraints and constraints
: with sigma of 0.1 and sigma for terminal atoms of 0.2
4. Others
 Sof(H3B)=Sof(O1A)=Sof(C4A)=Sof(C30A)=Sof(H30A)=Sof(C27A)=Sof(C28A)=Sof(H28A)=
 Sof(C29A)=Sof(H29A)=1-FVAR(1)
 Sof(H3A)=Sof(O1B)=Sof(C4B)=Sof(C27B)=Sof(C28B)=Sof(H28B)=Sof(C29B)=Sof(H29B)=
 Sof(C30B)=Sof(H30B)=FVAR(1)
 Sof(H34A)=Sof(C32B)=Sof(H32B)=1-FVAR(2)
 Sof(H34)=Sof(S2A)=FVAR(2)
 Sof(H33A)=Sof(S2B)=1-FVAR(3)
 Sof(H33)=Sof(C32A)=Sof(H32A)=FVAR(3)
5.a Aromatic/amide H refined with riding coordinates:
 C11(H11), C2(H2), C3(H3A), C3(H3B), C6(H6), C7(H7), C13(H13), C34(H34),
 C34(H34A), C33(H33), C33(H33A), C28B(H28B), C29B(H29B), C30B(H30B), C32B(H32B),
  C30A(H30A), C28A(H28A), C29A(H29A), C32A(H32A)
5.b Idealised Me refined as rotating group:
 C21(H21A,H21B,H21C), C18(H18A,H18B,H18C), C20(H20A,H20B,H20C), C22(H22A,H22B,
 H22C), C24(H24A,H24B,H24C), C16(H16A,H16B,H16C), C25(H25A,H25B,H25C), C17(H17A,
 H17B,H17C), C26(H26A,H26B,H26C)
;
_olex2_submission_special_instructions 'No special instructions were received'

loop_
_space_group_symop_operation_xyz
'x, y, z'
'-x, -y, -z'

loop_
_atom_site_label
_atom_site_type_symbol
_atom_site_fract_x
_atom_site_fract_y
_atom_site_fract_z
_atom_site_U_iso_or_equiv
_atom_site_adp_type
_atom_site_occupancy
_atom_site_site_symmetry_order
_atom_site_calc_flag
_atom_site_refinement_flags_posn
_atom_site_refinement_flags_adp
_atom_site_refinement_flags_occupancy
_atom_site_disorder_assembly
_atom_site_disorder_group
S1 S 0.94304(11) 0.92659(8) 0.71045(7) 0.0515(3) Uani 1 1 d . . . . .
O2 O 0.2157(2) 0.48732(16) 0.33360(15) 0.0308(5) Uani 1 1 d . . . . .
C8 C 0.0814(3) 0.4092(2) 0.2768(2) 0.0320(7) Uani 1 1 d . . . . .
C1 C 0.5252(4) 0.6714(2) 0.4195(2) 0.0302(7) Uani 1 1 d . . . . .
C10 C 0.4759(3) 0.7762(2) 0.1892(2) 0.0287(7) Uani 1 1 d . . . . .
C11 C 0.5358(3) 0.8204(2) 0.1125(2) 0.0297(7) Uani 1 1 d . . . . .
H11 H 0.503519 0.875231 0.090215 0.036 Uiso 1 1 calc R . . . .
C5 C 0.2927(4) 0.5377(2) 0.2656(2) 0.0304(7) Uani 1 1 d . . . . .
C19 C 0.7009(4) 0.8427(2) -0.0164(2) 0.0304(7) Uani 1 1 d . . . . .
C14 C 0.6288(3) 0.6547(2) 0.1771(2) 0.0265(7) Uani 1 1 d . . . . .
C2 C 0.5033(4) 0.6396(3) 0.5084(2) 0.0344(8) Uani 1 1 d . . . . .
H2 H 0.426265 0.577857 0.513111 0.041 Uiso 1 1 calc R . . . .
C15 C 0.3622(4) 0.8273(3) 0.2278(2) 0.0367(8) Uani 1 1 d . . . . .
C3 C 0.6145(4) 0.7145(3) 0.5908(2) 0.0375(8) Uani 1 1 d . . . . .
H3A H 0.630448 0.709442 0.658977 0.045 Uiso 0.826(5) 1 calc R . P A 1
H3B H 0.609783 0.721134 0.658555 0.045 Uiso 0.174(5) 1 calc R . P A 2
C6 C 0.2034(4) 0.4894(3) 0.1703(2) 0.0363(8) Uani 1 1 d . . . . .
H6 H 0.226744 0.507494 0.110425 0.044 Uiso 1 1 calc R . . . .
C31 C -0.0215(4) 0.3502(3) 0.3337(3) 0.0377(8) Uani 1 1 d D . . . .
C7 C 0.0686(4) 0.4068(3) 0.1764(3) 0.0384(8) Uani 1 1 d . . . . .
H7 H -0.011793 0.360743 0.122542 0.046 Uiso 1 1 calc R . . . .
C21 C 0.5622(4) 0.8241(3) -0.1063(2) 0.0464(9) Uani 1 1 d . . . . .
H21A H 0.493386 0.858985 -0.084899 0.070 Uiso 1 1 calc GR . . . .
H21B H 0.507234 0.747879 -0.129521 0.070 Uiso 1 1 calc GR . . . .
H21C H 0.598934 0.853882 -0.160676 0.070 Uiso 1 1 calc GR . . . .
C18 C 0.3092(4) 0.7940(3) 0.3212(3) 0.0412(9) Uani 1 1 d . . . . .
H18A H 0.256684 0.717198 0.307025 0.062 Uiso 1 1 calc GR . . . .
H18B H 0.239339 0.830584 0.337438 0.062 Uiso 1 1 calc GR . . . .
H18C H 0.398105 0.813375 0.377926 0.062 Uiso 1 1 calc GR . . . .
C20 C 0.7812(5) 0.9634(3) 0.0232(3) 0.0518(10) Uani 1 1 d . . . . .
H20A H 0.813207 0.996685 -0.030772 0.078 Uiso 1 1 calc GR . . . .
H20B H 0.870741 0.975896 0.077826 0.078 Uiso 1 1 calc GR . . . .
H20C H 0.710322 0.994089 0.047733 0.078 Uiso 1 1 calc GR . . . .
C22 C 0.8132(4) 0.7946(3) -0.0562(3) 0.0505(10) Uani 1 1 d . . . . .
H22A H 0.761829 0.718521 -0.083062 0.076 Uiso 1 1 calc GR . . . .
H22B H 0.902093 0.805534 -0.001606 0.076 Uiso 1 1 calc GR . . . .
H22C H 0.846462 0.829553 -0.109063 0.076 Uiso 1 1 calc GR . . . .
C24 C 0.8622(5) 0.6252(3) 0.2743(3) 0.0686(13) Uani 1 1 d . . . . .
H24A H 0.923038 0.671237 0.237906 0.103 Uiso 1 1 calc GR . . . .
H24B H 0.909652 0.572822 0.292069 0.103 Uiso 1 1 calc GR . . . .
H24C H 0.857223 0.668072 0.335088 0.103 Uiso 1 1 calc GR . . . .
C16 C 0.2141(5) 0.7987(4) 0.1415(3) 0.0645(12) Uani 1 1 d . . . . .
H16A H 0.241565 0.823667 0.082720 0.097 Uiso 1 1 calc GR . . . .
H16B H 0.145038 0.832880 0.163558 0.097 Uiso 1 1 calc GR . . . .
H16C H 0.163170 0.721624 0.124516 0.097 Uiso 1 1 calc GR . . . .
C25 C 0.7064(5) 0.4941(3) 0.1136(3) 0.0580(11) Uani 1 1 d . . . . .
H25A H 0.605487 0.464132 0.066915 0.087 Uiso 1 1 calc GR . . . .
H25B H 0.739881 0.436552 0.134042 0.087 Uiso 1 1 calc GR . . . .
H25C H 0.779331 0.535831 0.080927 0.087 Uiso 1 1 calc GR . . . .
C23 C 0.6979(3) 0.5668(2) 0.2070(2) 0.0275(7) Uani 1 1 d . . . . .
C12 C 0.6402(3) 0.7882(2) 0.0672(2) 0.0258(7) Uani 1 1 d . . . . .
C9 C 0.5210(3) 0.6895(2) 0.2229(2) 0.0269(7) Uani 1 1 d . . . . .
C13 C 0.6847(3) 0.7057(2) 0.1025(2) 0.0280(7) Uani 1 1 d . . . . .
H13 H 0.756324 0.683115 0.074693 0.034 Uiso 1 1 calc R . . . .
C17 C 0.4411(5) 0.9515(3) 0.2585(3) 0.0637(12) Uani 1 1 d . . . . .
H17A H 0.535552 0.968928 0.310537 0.096 Uiso 1 1 calc GR . . . .
H17B H 0.372048 0.983261 0.284042 0.096 Uiso 1 1 calc GR . . . .
H17C H 0.464862 0.979529 0.200168 0.096 Uiso 1 1 calc GR . . . .
C34 C -0.2403(5) 0.2337(3) 0.3815(4) 0.0629(12) Uani 1 1 d D . . . .
H34 H -0.334689 0.184405 0.383428 0.075 Uiso 0.712(8) 1 calc R . P B 1
H34A H -0.338965 0.184923 0.375570 0.075 Uiso 0.288(8) 1 calc R . P B 2
C26 C 0.6107(5) 0.4898(3) 0.2658(3) 0.0677(14) Uani 1 1 d . . . . .
H26A H 0.611593 0.530041 0.329933 0.102 Uiso 1 1 calc GR . . . .
H26B H 0.660451 0.437169 0.277634 0.102 Uiso 1 1 calc GR . . . .
H26C H 0.505104 0.453751 0.227060 0.102 Uiso 1 1 calc GR . . . .
C33 C -0.1345(5) 0.2929(4) 0.4650(4) 0.0812(16) Uani 1 1 d D . . . .
H33 H -0.140928 0.285470 0.530834 0.097 Uiso 0.719(8) 1 calc R . P B 1
H33A H -0.154217 0.289191 0.528776 0.097 Uiso 0.281(8) 1 calc R . P B 2
B1 B 0.4476(4) 0.6321(3) 0.3053(3) 0.0303(8) Uani 1 1 d . . . . .
S2A S -0.1939(4) 0.2530(2) 0.2747(3) 0.0404(8) Uani 0.712(8) 1 d D . P B 1
O1B O 0.6464(8) 0.7707(8) 0.4479(8) 0.0292(13) Uani 0.826(5) 1 d . . P A 1
C4B C 0.6953(6) 0.7967(4) 0.5507(4) 0.0296(12) Uani 0.826(5) 1 d . . P A 1
C27B C 0.8161(5) 0.9006(4) 0.5938(3) 0.0320(11) Uani 0.826(5) 1 d . . P A 1
C28B C 0.8482(4) 0.9893(3) 0.5504(3) 0.0337(11) Uani 0.826(5) 1 d . . P A 1
H28B H 0.792283 0.992463 0.487345 0.040 Uiso 0.826(5) 1 calc R . P A 1
C29B C 0.9781(5) 1.0765(3) 0.6139(3) 0.0388(11) Uani 0.826(5) 1 d . . P A 1
H29B H 1.016311 1.143176 0.596186 0.047 Uiso 0.826(5) 1 calc R . P A 1
C30B C 1.0397(6) 1.0536(4) 0.7012(4) 0.0402(12) Uani 0.826(5) 1 d . . P A 1
H30B H 1.125109 1.101560 0.750595 0.048 Uiso 0.826(5) 1 calc R . P A 1
O1A O 0.689(4) 0.757(4) 0.446(4) 0.042(9) Uani 0.174(5) 1 d . . P A 2
C32B C -0.166(2) 0.263(2) 0.3025(15) 0.058(15) Uani 0.288(8) 1 d D . P B 2
H32B H -0.208683 0.227379 0.234860 0.070 Uiso 0.288(8) 1 calc R . P B 2
C4A C 0.734(4) 0.778(3) 0.554(2) 0.037(10) Uiso 0.174(5) 1 d . U P A 2
C30A C 1.112(3) 1.0204(19) 0.6919(18) 0.049(7) Uani 0.174(5) 1 d . . P A 2
H30A H 1.171930 1.085906 0.735943 0.059 Uiso 0.174(5) 1 calc R . P A 2
C27A C 0.881(3) 0.8625(19) 0.5957(18) 0.050(7) Uani 0.174(5) 1 d . . P A 2
C28A C 1.004(2) 0.8877(17) 0.5483(15) 0.045(6) Uani 0.174(5) 1 d . . P A 2
H28A H 1.002198 0.848232 0.486127 0.053 Uiso 0.174(5) 1 calc R . P A 2
C29A C 1.137(3) 0.9826(17) 0.6064(18) 0.058(7) Uani 0.174(5) 1 d . . P A 2
H29A H 1.226909 1.011819 0.585121 0.069 Uiso 0.174(5) 1 calc R . P A 2
C32A C -0.0082(19) 0.3702(15) 0.4402(10) 0.083(9) Uani 0.719(8) 1 d D . P B 1
H32A H 0.071336 0.425744 0.487476 0.099 Uiso 0.719(8) 1 calc R . P B 1
S2B S 0.0267(17) 0.3703(8) 0.4545(8) 0.056(2) Uani 0.281(8) 1 d D . P B 2

loop_
_atom_site_aniso_label
_atom_site_aniso_U_11
_atom_site_aniso_U_22
_atom_site_aniso_U_33
_atom_site_aniso_U_23
_atom_site_aniso_U_13
_atom_site_aniso_U_12
S1 0.0449(6) 0.0532(7) 0.0433(6) 0.0069(5) 0.0064(4) 0.0019(5)
O2 0.0233(11) 0.0277(12) 0.0406(12) 0.0121(10) 0.0131(9) 0.0019(9)
C8 0.0243(17) 0.0255(18) 0.047(2) 0.0103(15) 0.0115(14) 0.0066(14)
C1 0.0322(18) 0.0218(17) 0.0412(18) 0.0124(14) 0.0177(14) 0.0078(14)
C10 0.0246(16) 0.0248(17) 0.0357(17) 0.0069(14) 0.0100(13) 0.0051(13)
C11 0.0261(17) 0.0247(17) 0.0395(18) 0.0123(14) 0.0096(14) 0.0070(14)
C5 0.0329(18) 0.0283(18) 0.0365(18) 0.0119(14) 0.0194(14) 0.0104(15)
C19 0.0303(17) 0.0258(18) 0.0328(17) 0.0104(14) 0.0119(14) 0.0016(14)
C14 0.0236(16) 0.0236(17) 0.0294(16) 0.0061(13) 0.0084(12) 0.0024(13)
C2 0.0350(19) 0.0317(19) 0.0382(18) 0.0144(15) 0.0168(15) 0.0060(15)
C15 0.0370(19) 0.039(2) 0.0443(19) 0.0183(16) 0.0202(16) 0.0175(16)
C3 0.040(2) 0.039(2) 0.0339(18) 0.0161(16) 0.0143(15) 0.0070(16)
C6 0.0343(19) 0.036(2) 0.0392(19) 0.0062(15) 0.0189(15) 0.0077(16)
C31 0.0264(19) 0.0293(19) 0.056(2) 0.0145(17) 0.0114(16) 0.0036(16)
C7 0.0290(18) 0.036(2) 0.044(2) 0.0014(16) 0.0111(15) 0.0046(15)
C21 0.055(2) 0.043(2) 0.039(2) 0.0190(17) 0.0146(17) 0.0085(18)
C18 0.047(2) 0.041(2) 0.051(2) 0.0176(17) 0.0277(17) 0.0232(18)
C20 0.063(3) 0.038(2) 0.047(2) 0.0158(17) 0.0246(19) -0.0040(19)
C22 0.055(2) 0.057(3) 0.055(2) 0.030(2) 0.0338(19) 0.020(2)
C24 0.052(3) 0.040(2) 0.099(3) 0.018(2) -0.016(2) 0.015(2)
C16 0.047(2) 0.107(4) 0.059(3) 0.023(2) 0.020(2) 0.048(3)
C25 0.096(3) 0.039(2) 0.047(2) 0.0094(18) 0.019(2) 0.034(2)
C23 0.0291(17) 0.0236(17) 0.0315(16) 0.0085(13) 0.0127(13) 0.0069(14)
C12 0.0233(16) 0.0219(16) 0.0289(16) 0.0075(13) 0.0070(12) 0.0016(13)
C9 0.0220(16) 0.0231(17) 0.0322(16) 0.0059(13) 0.0088(13) 0.0013(13)
C13 0.0228(16) 0.0284(18) 0.0301(16) 0.0049(14) 0.0088(13) 0.0039(13)
C17 0.083(3) 0.043(2) 0.095(3) 0.029(2) 0.065(3) 0.032(2)
C34 0.033(2) 0.051(3) 0.101(4) 0.028(3) 0.026(2) -0.0013(19)
C26 0.093(3) 0.063(3) 0.099(3) 0.058(3) 0.070(3) 0.054(3)
C33 0.055(3) 0.105(4) 0.068(3) 0.041(3) 0.026(2) -0.012(3)
B1 0.033(2) 0.0237(19) 0.040(2) 0.0119(16) 0.0172(16) 0.0105(16)
S2A 0.0239(10) 0.0346(10) 0.0556(19) 0.0075(10) 0.0092(14) 0.0008(7)
O1B 0.023(3) 0.029(2) 0.031(2) 0.0074(18) 0.014(2) -0.003(2)
C4B 0.024(3) 0.031(3) 0.033(3) 0.006(2) 0.010(2) 0.006(2)
C27B 0.030(2) 0.029(3) 0.039(2) 0.006(2) 0.0151(19) 0.008(2)
C28B 0.031(2) 0.029(2) 0.041(2) 0.0039(18) 0.0177(18) 0.0070(18)
C29B 0.032(2) 0.026(2) 0.054(3) 0.004(2) 0.016(2) 0.0017(18)
C30B 0.034(3) 0.029(3) 0.044(3) -0.004(2) 0.011(2) -0.004(2)
O1A 0.034(19) 0.057(18) 0.034(11) 0.007(10) 0.027(14) 0.005(13)
C32B 0.05(2) 0.08(2) 0.040(15) -0.005(10) -0.019(9) 0.043(18)
C30A 0.054(18) 0.020(13) 0.044(14) -0.009(10) 0.006(12) -0.017(11)
C27A 0.08(2) 0.025(13) 0.051(14) 0.026(11) 0.030(14) 0.001(13)
C28A 0.042(12) 0.041(12) 0.042(11) 0.013(10) 0.001(9) 0.005(10)
C29A 0.062(16) 0.030(12) 0.055(15) 0.005(11) -0.007(11) -0.007(11)
C32A 0.027(8) 0.116(12) 0.077(11) 0.033(7) 0.010(5) -0.021(5)
S2B 0.038(5) 0.065(4) 0.047(3) 0.023(3) 0.014(3) -0.014(3)

loop_
_atom_type_symbol
_atom_type_description
_atom_type_scat_dispersion_real
_atom_type_scat_dispersion_imag
_atom_type_scat_source
C C 0.0033 0.0016 'International Tables Vol C Tables 4.2.6.8 and 6.1.1.4'
H H 0.0000 0.0000 'International Tables Vol C Tables 4.2.6.8 and 6.1.1.4'
B B 0.0013 0.0007 'International Tables Vol C Tables 4.2.6.8 and 6.1.1.4'
O O 0.0106 0.0060 'International Tables Vol C Tables 4.2.6.8 and 6.1.1.4'
S S 0.1246 0.1234 'International Tables Vol C Tables 4.2.6.8 and 6.1.1.4'

loop_
_geom_angle_atom_site_label_1
_geom_angle_atom_site_label_2
_geom_angle_atom_site_label_3
_geom_angle
C30B S1 C27B 92.9(2)
C27A S1 C30A 95.3(11)
C8 O2 C5 107.2(2)
O2 C8 C31 116.1(3)
C7 C8 O2 110.8(3)
C7 C8 C31 132.9(3)
C2 C1 B1 137.6(3)
C2 C1 O1B 106.1(5)
C2 C1 O1A 106.4(19)
B1 C1 O1A 114.9(19)
O1B C1 B1 116.1(5)
C11 C10 C15 114.3(3)
C11 C10 C9 118.8(3)
C9 C10 C15 126.9(3)
C10 C11 H11 117.8
C12 C11 C10 124.4(3)
C12 C11 H11 117.8
O2 C5 B1 120.5(3)
C6 C5 O2 107.3(3)
C6 C5 B1 132.2(3)
C21 C19 C12 108.5(2)
C20 C19 C21 108.9(3)
C20 C19 C22 109.3(3)
C20 C19 C12 110.5(3)
C22 C19 C21 107.5(3)
C22 C19 C12 112.0(3)
C9 C14 C23 125.4(2)
C13 C14 C23 115.3(3)
C13 C14 C9 119.2(3)
C1 C2 H2 125.3
C1 C2 C3 109.4(3)
C3 C2 H2 125.3
C18 C15 C10 117.3(3)
C18 C15 C16 106.7(3)
C18 C15 C17 104.8(3)
C16 C15 C10 108.8(3)
C16 C15 C17 109.7(3)
C17 C15 C10 109.3(3)
C2 C3 H3A 127.0
C2 C3 H3B 125.8
C2 C3 C4A 108.4(14)
C4B C3 C2 106.0(3)
C4B C3 H3A 127.0
C4A C3 H3B 125.8
C5 C6 H6 125.4
C5 C6 C7 109.2(3)
C7 C6 H6 125.4
C8 C31 S2A 121.9(3)
C8 C31 S2B 121.6(4)
C32B C31 C8 132.5(8)
C32B C31 S2B 105.7(9)
C32A C31 C8 128.5(6)
C32A C31 S2A 109.2(6)
C8 C7 C6 105.5(3)
C8 C7 H7 127.2
C6 C7 H7 127.2
C19 C21 H21A 109.5
C19 C21 H21B 109.5
C19 C21 H21C 109.5
H21A C21 H21B 109.5
H21A C21 H21C 109.5
H21B C21 H21C 109.5
C15 C18 H18A 109.5
C15 C18 H18B 109.5
C15 C18 H18C 109.5
H18A C18 H18B 109.5
H18A C18 H18C 109.5
H18B C18 H18C 109.5
C19 C20 H20A 109.5
C19 C20 H20B 109.5
C19 C20 H20C 109.5
H20A C20 H20B 109.5
H20A C20 H20C 109.5
H20B C20 H20C 109.5
C19 C22 H22A 109.5
C19 C22 H22B 109.5
C19 C22 H22C 109.5
H22A C22 H22B 109.5
H22A C22 H22C 109.5
H22B C22 H22C 109.5
H24A C24 H24B 109.5
H24A C24 H24C 109.5
H24B C24 H24C 109.5
C23 C24 H24A 109.5
C23 C24 H24B 109.5
C23 C24 H24C 109.5
C15 C16 H16A 109.5
C15 C16 H16B 109.5
C15 C16 H16C 109.5
H16A C16 H16B 109.5
H16A C16 H16C 109.5
H16B C16 H16C 109.5
H25A C25 H25B 109.5
H25A C25 H25C 109.5
H25B C25 H25C 109.5
C23 C25 H25A 109.5
C23 C25 H25B 109.5
C23 C25 H25C 109.5
C24 C23 C14 107.5(3)
C25 C23 C14 111.5(3)
C25 C23 C24 109.0(3)
C26 C23 C14 116.4(3)
C26 C23 C24 107.0(3)
C26 C23 C25 105.1(3)
C11 C12 C19 120.6(3)
C11 C12 C13 115.8(3)
C13 C12 C19 123.6(3)
C10 C9 B1 120.4(3)
C14 C9 C10 117.8(3)
C14 C9 B1 121.8(3)
C14 C13 H13 118.0
C12 C13 C14 124.0(3)
C12 C13 H13 118.0
C15 C17 H17A 109.5
C15 C17 H17B 109.5
C15 C17 H17C 109.5
H17A C17 H17B 109.5
H17A C17 H17C 109.5
H17B C17 H17C 109.5
C33 C34 H34 122.3
C33 C34 H34A 128.6
C33 C34 S2A 115.4(3)
C33 C34 C32B 102.8(8)
S2A C34 H34 122.3
C32B C34 H34A 128.6
C23 C26 H26A 109.5
C23 C26 H26B 109.5
C23 C26 H26C 109.5
H26A C26 H26B 109.5
H26A C26 H26C 109.5
H26B C26 H26C 109.5
C34 C33 H33 124.6
C34 C33 H33A 120.6
C34 C33 C32A 110.8(7)
C34 C33 S2B 118.8(5)
C32A C33 H33 124.6
S2B C33 H33A 120.6
C1 B1 C5 121.4(3)
C1 B1 C9 121.5(3)
C5 B1 C9 117.0(3)
C34 S2A C31 93.3(3)
C4B O1B C1 108.7(7)
C3 C4B C27B 134.3(4)
O1B C4B C3 109.5(5)
O1B C4B C27B 116.2(5)
C4B C27B S1 122.5(4)
C28B C27B S1 110.5(3)
C28B C27B C4B 127.0(4)
C27B C28B H28B 124.2
C27B C28B C29B 111.5(4)
C29B C28B H28B 124.2
C28B C29B H29B 123.2
C30B C29B C28B 113.7(4)
C30B C29B H29B 123.2
S1 C30B H30B 124.3
C29B C30B S1 111.5(4)
C29B C30B H30B 124.3
C4A O1A C1 104(3)
C31 C32B C34 115.9(14)
C31 C32B H32B 122.0
C34 C32B H32B 122.0
C3 C4A O1A 110(3)
C3 C4A C27A 137(3)
O1A C4A C27A 113(3)
S1 C30A H30A 125.7
C29A C30A S1 108.6(16)
C29A C30A H30A 125.7
C4A C27A S1 125(2)
C28A C27A S1 108.5(19)
C28A C27A C4A 125(2)
C27A C28A H28A 123.4
C27A C28A C29A 113(2)
C29A C28A H28A 123.4
C30A C29A C28A 111(2)
C30A C29A H29A 124.6
C28A C29A H29A 124.6
C31 C32A C33 110.7(10)
C31 C32A H32A 124.7
C33 C32A H32A 124.7
C33 S2B C31 95.5(7)

loop_
_geom_bond_atom_site_label_1
_geom_bond_atom_site_label_2
_geom_bond_distance
S1 C27B 1.713(5)
S1 C30B 1.685(5)
S1 C30A 1.77(2)
S1 C27A 1.59(2)
O2 C8 1.365(4)
O2 C5 1.400(3)
C8 C31 1.460(4)
C8 C7 1.350(4)
C1 C2 1.369(4)
C1 B1 1.534(5)
C1 O1B 1.397(10)
C1 O1A 1.54(5)
C10 C11 1.396(4)
C10 C15 1.551(4)
C10 C9 1.435(4)
C11 H11 0.9300
C11 C12 1.385(4)
C5 C6 1.354(4)
C5 B1 1.537(5)
C19 C21 1.533(4)
C19 C20 1.516(4)
C19 C22 1.523(4)
C19 C12 1.541(4)
C14 C23 1.553(4)
C14 C9 1.433(4)
C14 C13 1.394(4)
C2 H2 0.9300
C2 C3 1.398(4)
C15 C18 1.528(4)
C15 C16 1.539(5)
C15 C17 1.546(5)
C3 H3A 0.9300
C3 H3B 0.9300
C3 C4B 1.370(6)
C3 C4A 1.40(3)
C6 H6 0.9300
C6 C7 1.419(4)
C31 S2A 1.690(4)
C31 C32B 1.424(17)
C31 C32A 1.420(13)
C31 S2B 1.588(11)
C7 H7 0.9300
C21 H21A 0.9600
C21 H21B 0.9600
C21 H21C 0.9600
C18 H18A 0.9600
C18 H18B 0.9600
C18 H18C 0.9600
C20 H20A 0.9600
C20 H20B 0.9600
C20 H20C 0.9600
C22 H22A 0.9600
C22 H22B 0.9600
C22 H22C 0.9600
C24 H24A 0.9600
C24 H24B 0.9600
C24 H24C 0.9600
C24 C23 1.527(5)
C16 H16A 0.9600
C16 H16B 0.9600
C16 H16C 0.9600
C25 H25A 0.9600
C25 H25B 0.9600
C25 H25C 0.9600
C25 C23 1.524(4)
C23 C26 1.522(4)
C12 C13 1.390(4)
C9 B1 1.589(4)
C13 H13 0.9300
C17 H17A 0.9600
C17 H17B 0.9600
C17 H17C 0.9600
C34 H34 0.9300
C34 H34A 0.9300
C34 C33 1.322(6)
C34 S2A 1.632(5)
C34 C32B 1.428(17)
C26 H26A 0.9600
C26 H26B 0.9600
C26 H26C 0.9600
C33 H33 0.9300
C33 H33A 0.9300
C33 C32A 1.437(13)
C33 S2B 1.586(11)
O1B C4B 1.353(11)
C4B C27B 1.449(7)
C27B C28B 1.366(6)
C28B H28B 0.9300
C28B C29B 1.425(5)
C29B H29B 0.9300
C29B C30B 1.335(6)
C30B H30B 0.9300
O1A C4A 1.42(6)
C32B H32B 0.9300
C4A C27A 1.43(4)
C30A H30A 0.9300
C30A C29A 1.30(3)
C27A C28A 1.40(3)
C28A H28A 0.9300
C28A C29A 1.47(3)
C29A H29A 0.9300
C32A H32A 0.9300
